data_7115749
loop_
_publ_author_name
'C. Ganesamoorthy'
'D. Blaser'
'C. Wolper'
'S. Schulz'

_publ_section_title
;
 Sequential Bi-C bond activation reactions of BiEt3via insertion reactions
 of RE {R = HC[C(Me)N(2,6-i-Pr2C6H3)]2; E = Al, Ga, In}
;
_journal_name_full Chem.Commun.
_journal_page_first 12382
_journal_paper_doi 10.1039/C4cc05028B
_journal_volume 50
_journal_year 2014
_chemical_formula_moiety 'C35 H56 Al Bi N2'
_chemical_formula_sum 'C35 H56 Al Bi N2'
_chemical_formula_weight 740.77
_chemical_name_systematic
;
 ?
;
_space_group_crystal_system triclinic
_space_group_IT_number 2
_space_group_name_Hall '-P 1'
_space_group_name_H-M_alt 'P -1'
_symmetry_space_group_name_Hall '-P 1'
_symmetry_space_group_name_H-M 'P -1'
_atom_sites_solution_hydrogens geom
_atom_sites_solution_primary direct
_atom_sites_solution_secondary difmap
_audit_creation_method SHELXL-2013
_cell_angle_alpha 72.804(6)
_cell_angle_beta 88.915(6)
_cell_angle_gamma 89.682(6)
_cell_formula_units_Z 2
_cell_length_a 11.5940(15)
_cell_length_b 12.2244(16)
_cell_length_c 12.6546(16)
_cell_measurement_reflns_used 9909
_cell_measurement_temperature 100(1)
_cell_measurement_theta_max 30.04
_cell_measurement_theta_min 2.41
_cell_volume 1713.1(4)
_computing_cell_refinement 'BRUKER D8 KAPPA APEX 2 Vers. 3.0-2009'
_computing_data_collection 'BRUKER D8 KAPPA APEX 2 Vers. 3.0-2009'
_computing_data_reduction 'BRUKER D8 KAPPA APEX 2 Vers. 3.0-2009'
_computing_molecular_graphics 'BRUKER AXS Inc. 2008 Vers. 2008/4'
_computing_publication_material 'BRUKER AXS Inc. 2013 Vers. 2013/4'
_computing_structure_refinement 'BRUKER AXS Inc. 2013 Vers. 2013/4'
_computing_structure_solution 'BRUKER D8 KAPPA APEX 2 Vers. 3.0-2009'
_diffrn_ambient_temperature 100(1)
_diffrn_detector_area_resol_mean 512
_diffrn_measured_fraction_theta_full 0.997
_diffrn_measured_fraction_theta_max 0.974
_diffrn_measurement_device_type
; 
 Bruker D8 KAPPA series II with APEX II area detector system
;
_diffrn_measurement_method
;
 Data collection strategy APEX 2/COSMO
;
_diffrn_radiation_monochromator 'Triumph Goebel mirror'
_diffrn_radiation_type MoK\a
_diffrn_radiation_wavelength 0.71073
_diffrn_reflns_av_R_equivalents 0.0251
_diffrn_reflns_av_unetI/netI 0.0196
_diffrn_reflns_Laue_measured_fraction_full 0.997
_diffrn_reflns_Laue_measured_fraction_max 0.974
_diffrn_reflns_limit_h_max 16
_diffrn_reflns_limit_h_min -16
_diffrn_reflns_limit_k_max 17
_diffrn_reflns_limit_k_min -16
_diffrn_reflns_limit_l_max 17
_diffrn_reflns_limit_l_min -17
_diffrn_reflns_number 48941
_diffrn_reflns_point_group_measured_fraction_full 0.997
_diffrn_reflns_point_group_measured_fraction_max 0.974
_diffrn_reflns_theta_full 25.242
_diffrn_reflns_theta_max 30.086
_diffrn_reflns_theta_min 2.035
_diffrn_source 'sealed X-RAY tube'
_exptl_absorpt_coefficient_mu 5.196
_exptl_absorpt_correction_T_max 0.54
_exptl_absorpt_correction_T_min 0.38
_exptl_absorpt_correction_type numerical
_exptl_absorpt_process_details
; 
 BRUKER AXS SMART APEX 2 Vers. 3.0-2009
 R.H. Blessing, Acta Cryst. (1995) A51 33-38 
;
_exptl_crystal_colour yellow
_exptl_crystal_density_diffrn 1.436
_exptl_crystal_description block
_exptl_crystal_F_000 752
_exptl_crystal_size_max 0.280
_exptl_crystal_size_mid 0.240
_exptl_crystal_size_min 0.210
_refine_diff_density_max 1.407
_refine_diff_density_min -0.592
_refine_diff_density_rms 0.081
_refine_ls_extinction_method none
_refine_ls_goodness_of_fit_ref 1.042
_refine_ls_hydrogen_treatment constr
_refine_ls_matrix_type full
_refine_ls_number_parameters 365
_refine_ls_number_reflns 9813
_refine_ls_number_restraints 0
_refine_ls_restrained_S_all 1.042
_refine_ls_R_factor_all 0.0194
_refine_ls_R_factor_gt 0.0175
_refine_ls_shift/su_max 0.004
_refine_ls_shift/su_mean 0.000
_refine_ls_structure_factor_coef Fsqd
_refine_ls_weighting_details 'w=1/[\s^2^(Fo^2^)+(0.0229P)^2^+1.0471P] where P=(Fo^2^+2Fc^2^)/3'
_refine_ls_weighting_scheme calc
_refine_ls_wR_factor_gt 0.0430
_refine_ls_wR_factor_ref 0.0437
_reflns_Friedel_coverage 0.000
_reflns_number_gt 9302
_reflns_number_total 9813
_reflns_threshold_expression 'I > 2\s(I)'
_cod_data_source_file c4cc05028b2.cif
_cod_data_source_block cg_016m
_cod_database_code 7115749
_shelx_space_group_comment
;
The symmetry employed for this shelxl refinement is uniquely defined
by the following loop, which should always be used as a source of
symmetry information in preference to the above space-group names.
They are only intended as comments.
;
_shelx_estimated_absorpt_t_min 0.324
_shelx_estimated_absorpt_t_max 0.408
_shelxl_version_number 2013-4

loop_
_space_group_symop_operation_xyz
'x, y, z'
'-x, -y, -z'

loop_
_atom_site_label
_atom_site_type_symbol
_atom_site_fract_x
_atom_site_fract_y
_atom_site_fract_z
_atom_site_U_iso_or_equiv
_atom_site_adp_type
_atom_site_occupancy
_atom_site_site_symmetry_order
_atom_site_calc_flag
_atom_site_refinement_flags_posn
_atom_site_refinement_flags_adp
Bi1 Bi 0.47677(2) 0.70704(2) 0.67272(2) 0.01587(2) Uani 1 1 d . .
Al1 Al 0.26784(4) 0.67434(4) 0.78495(4) 0.01090(9) Uani 1 1 d . .
N1 N 0.14667(12) 0.61558(11) 0.71489(11) 0.0114(2) Uani 1 1 d . .
N2 N 0.19205(12) 0.81655(11) 0.77877(11) 0.0115(2) Uani 1 1 d . .
C1 C 0.03762(14) 0.64602(14) 0.72471(13) 0.0129(3) Uani 1 1 d . .
C2 C 0.00566(14) 0.73691(14) 0.76576(14) 0.0147(3) Uani 1 1 d . .
H2 H -0.0736 0.7408 0.7849 0.018 Uiso 1 1 d R U
C3 C 0.07732(14) 0.82240(14) 0.78180(13) 0.0132(3) Uani 1 1 d . .
C4 C -0.05938(15) 0.58389(16) 0.68884(15) 0.0191(3) Uani 1 1 d . .
H4A H -0.0349 0.5626 0.6230 0.029 Uiso 1 1 calc R U
H4B H -0.1270 0.6341 0.6715 0.029 Uiso 1 1 calc R U
H4C H -0.0792 0.5147 0.7488 0.029 Uiso 1 1 calc R U
C5 C 0.01725(16) 0.92464(15) 0.80241(16) 0.0200(3) Uani 1 1 d . .
H5A H 0.0030 0.9098 0.8820 0.030 Uiso 1 1 calc R U
H5B H -0.0563 0.9378 0.7638 0.030 Uiso 1 1 calc R U
H5C H 0.0662 0.9926 0.7748 0.030 Uiso 1 1 calc R U
C6 C 0.17463(14) 0.53056(14) 0.65893(13) 0.0125(3) Uani 1 1 d . .
C7 C 0.21596(15) 0.56959(14) 0.54839(13) 0.0146(3) Uani 1 1 d . .
C8 C 0.25291(16) 0.48834(15) 0.49788(14) 0.0188(3) Uani 1 1 d . .
H8 H 0.2822 0.5130 0.4240 0.023 Uiso 1 1 d R U
C9 C 0.24750(17) 0.37188(15) 0.55303(15) 0.0199(3) Uani 1 1 d . .
H9 H 0.2741 0.3178 0.5174 0.024 Uiso 1 1 d R U
C10 C 0.20332(16) 0.33473(15) 0.65987(15) 0.0184(3) Uani 1 1 d . .
H10 H 0.1985 0.2549 0.6966 0.022 Uiso 1 1 d R U
C11 C 0.16588(15) 0.41271(14) 0.71504(14) 0.0151(3) Uani 1 1 d . .
C12 C 0.21884(16) 0.69668(15) 0.48442(13) 0.0174(3) Uani 1 1 d . .
H12 H 0.2456 0.7390 0.5360 0.021 Uiso 1 1 d R U
C13 C 0.0987(2) 0.74188(19) 0.44599(17) 0.0294(4) Uani 1 1 d . .
H13A H 0.0639 0.6930 0.4062 0.044 Uiso 1 1 calc R U
H13B H 0.1050 0.8204 0.3967 0.044 Uiso 1 1 calc R U
H13C H 0.0501 0.7412 0.5104 0.044 Uiso 1 1 calc R U
C14 C 0.3025(2) 0.72452(17) 0.38587(16) 0.0272(4) Uani 1 1 d . .
H14A H 0.3796 0.6964 0.4110 0.041 Uiso 1 1 calc R U
H14B H 0.3053 0.8076 0.3515 0.041 Uiso 1 1 calc R U
H14C H 0.2765 0.6874 0.3317 0.041 Uiso 1 1 calc R U
C15 C 0.12028(18) 0.36472(15) 0.83295(15) 0.0215(4) Uani 1 1 d . .
H15 H 0.0949 0.4304 0.8598 0.026 Uiso 1 1 d R U
C16 C 0.0167(2) 0.28585(18) 0.83971(19) 0.0336(5) Uani 1 1 d . .
H16A H -0.0448 0.3284 0.7929 0.050 Uiso 1 1 calc R U
H16B H -0.0114 0.2580 0.9165 0.050 Uiso 1 1 calc R U
H16C H 0.0400 0.2207 0.8141 0.050 Uiso 1 1 calc R U
C17 C 0.2133(2) 0.29753(19) 0.91071(17) 0.0348(5) Uani 1 1 d . .
H17A H 0.2354 0.2298 0.8887 0.052 Uiso 1 1 calc R U
H17B H 0.1828 0.2735 0.9868 0.052 Uiso 1 1 calc R U
H17C H 0.2810 0.3464 0.9062 0.052 Uiso 1 1 calc R U
C18 C 0.26114(14) 0.91689(13) 0.77300(13) 0.0124(3) Uani 1 1 d . .
C19 C 0.29832(14) 0.93889(14) 0.86990(13) 0.0140(3) Uani 1 1 d . .
C20 C 0.37358(16) 1.03062(15) 0.85923(15) 0.0177(3) Uani 1 1 d . .
H20 H 0.3999 1.0459 0.9241 0.021 Uiso 1 1 d R U
C21 C 0.41090(16) 1.09940(15) 0.75651(15) 0.0182(3) Uani 1 1 d . .
H21 H 0.4634 1.1603 0.7511 0.022 Uiso 1 1 d R U
C22 C 0.37080(15) 1.07859(14) 0.66143(14) 0.0166(3) Uani 1 1 d . .
H22 H 0.3957 1.1263 0.5910 0.020 Uiso 1 1 d R U
C23 C 0.29482(14) 0.98870(13) 0.66735(13) 0.0133(3) Uani 1 1 d . .
C24 C 0.25789(16) 0.86959(15) 0.98522(14) 0.0172(3) Uani 1 1 d . .
H24 H 0.2057 0.8076 0.9777 0.021 Uiso 1 1 d R U
C25 C 0.35824(19) 0.81360(19) 1.05856(16) 0.0268(4) Uani 1 1 d . .
H25A H 0.4073 0.7725 1.0191 0.040 Uiso 1 1 calc R U
H25B H 0.3279 0.7597 1.1269 0.040 Uiso 1 1 calc R U
H25C H 0.4037 0.8728 1.0766 0.040 Uiso 1 1 calc R U
C26 C 0.18935(19) 0.94489(18) 1.04215(17) 0.0274(4) Uani 1 1 d . .
H26A H 0.2399 1.0046 1.0529 0.041 Uiso 1 1 calc R U
H26B H 0.1598 0.8975 1.1141 0.041 Uiso 1 1 calc R U
H26C H 0.1246 0.9806 0.9958 0.041 Uiso 1 1 calc R U
C27 C 0.24517(16) 0.97555(14) 0.56176(13) 0.0161(3) Uani 1 1 d . .
H27 H 0.2095 0.8977 0.5796 0.019 Uiso 1 1 d R U
C28 C 0.14985(18) 1.06428(18) 0.51962(17) 0.0254(4) Uani 1 1 d . .
H28A H 0.0918 1.0579 0.5785 0.038 Uiso 1 1 calc R U
H28B H 0.1134 1.0503 0.4555 0.038 Uiso 1 1 calc R U
H28C H 0.1834 1.1413 0.4979 0.038 Uiso 1 1 calc R U
C29 C 0.33598(18) 0.98494(17) 0.47048(15) 0.0225(4) Uani 1 1 d . .
H29A H 0.2991 0.9750 0.4049 0.034 Uiso 1 1 calc R U
H29B H 0.3945 0.9254 0.4965 0.034 Uiso 1 1 calc R U
H29C H 0.3726 1.0605 0.4515 0.034 Uiso 1 1 calc R U
C30 C 0.29011(17) 0.57919(16) 0.93881(15) 0.0213(4) Uani 1 1 d . .
H30A H 0.3238 0.5055 0.9361 0.026 Uiso 1 1 calc R U
H30B H 0.3487 0.6175 0.9714 0.026 Uiso 1 1 calc R U
C31 C 0.1877(2) 0.55194(17) 1.01827(15) 0.0271(4) Uani 1 1 d . .
H31A H 0.1503 0.6233 1.0204 0.041 Uiso 1 1 calc R U
H31B H 0.2141 0.5102 1.0924 0.041 Uiso 1 1 calc R U
H31C H 0.1326 0.5047 0.9934 0.041 Uiso 1 1 calc R U
C32 C 0.55654(17) 0.79215(18) 0.79295(17) 0.0247(4) Uani 1 1 d . .
H32A H 0.5358 0.8744 0.7707 0.030 Uiso 1 1 calc R U
H32B H 0.5246 0.7564 0.8683 0.030 Uiso 1 1 calc R U
C33 C 0.68694(17) 0.78014(18) 0.79442(17) 0.0253(4) Uani 1 1 d . .
H33A H 0.7076 0.6992 0.8249 0.038 Uiso 1 1 calc R U
H33B H 0.7192 0.8239 0.8405 0.038 Uiso 1 1 calc R U
H33C H 0.7182 0.8095 0.7188 0.038 Uiso 1 1 calc R U
C34 C 0.54357(17) 0.52891(17) 0.76738(17) 0.0238(4) Uani 1 1 d . .
H34A H 0.6281 0.5256 0.7559 0.029 Uiso 1 1 calc R U
H34B H 0.5279 0.5143 0.8475 0.029 Uiso 1 1 calc R U
C35 C 0.48558(19) 0.43782(18) 0.7280(2) 0.0339(5) Uani 1 1 d . .
H35A H 0.4026 0.4375 0.7442 0.051 Uiso 1 1 calc R U
H35B H 0.5182 0.3627 0.7662 0.051 Uiso 1 1 calc R U
H35C H 0.4984 0.4542 0.6480 0.051 Uiso 1 1 calc R U

loop_
_atom_site_aniso_label
_atom_site_aniso_U_11
_atom_site_aniso_U_22
_atom_site_aniso_U_33
_atom_site_aniso_U_23
_atom_site_aniso_U_13
_atom_site_aniso_U_12
Bi1 0.01039(3) 0.01968(3) 0.01699(3) -0.00468(2) 0.00152(2) 0.00117(2)
Al1 0.0097(2) 0.0118(2) 0.01134(19) -0.00360(16) -0.00011(17) 0.00044(16)
N1 0.0114(6) 0.0117(6) 0.0118(5) -0.0045(5) 0.0004(5) 0.0001(5)
N2 0.0100(6) 0.0115(6) 0.0133(6) -0.0045(5) 0.0006(5) -0.0009(5)
C1 0.0117(7) 0.0146(7) 0.0122(6) -0.0036(5) 0.0000(6) -0.0019(6)
C2 0.0092(7) 0.0174(7) 0.0184(7) -0.0069(6) 0.0014(6) -0.0005(6)
C3 0.0117(7) 0.0143(7) 0.0137(6) -0.0044(5) 0.0015(6) 0.0006(6)
C4 0.0129(8) 0.0224(8) 0.0248(8) -0.0112(7) -0.0013(7) -0.0028(6)
C5 0.0141(8) 0.0184(8) 0.0312(9) -0.0133(7) 0.0017(7) 0.0026(6)
C6 0.0107(7) 0.0144(7) 0.0143(7) -0.0070(6) -0.0009(6) 0.0007(5)
C7 0.0142(8) 0.0163(7) 0.0139(7) -0.0055(6) -0.0006(6) -0.0003(6)
C8 0.0210(9) 0.0211(8) 0.0169(7) -0.0099(6) 0.0025(7) -0.0012(7)
C9 0.0221(9) 0.0189(8) 0.0232(8) -0.0130(7) 0.0009(7) 0.0010(7)
C10 0.0194(8) 0.0145(7) 0.0230(8) -0.0079(6) -0.0009(7) 0.0000(6)
C11 0.0151(8) 0.0150(7) 0.0159(7) -0.0057(6) -0.0008(6) -0.0001(6)
C12 0.0230(9) 0.0168(8) 0.0123(7) -0.0041(6) 0.0019(6) 0.0010(6)
C13 0.0306(11) 0.0299(10) 0.0229(9) 0.0000(8) -0.0048(8) 0.0072(8)
C14 0.0396(12) 0.0229(9) 0.0183(8) -0.0053(7) 0.0097(8) -0.0024(8)
C15 0.0317(10) 0.0144(8) 0.0177(7) -0.0042(6) 0.0053(7) -0.0017(7)
C16 0.0405(13) 0.0239(10) 0.0372(11) -0.0114(9) 0.0196(10) -0.0126(9)
C17 0.0555(16) 0.0237(10) 0.0223(9) -0.0022(8) -0.0048(10) 0.0076(10)
C18 0.0097(7) 0.0113(7) 0.0165(7) -0.0048(5) 0.0010(6) 0.0006(5)
C19 0.0120(7) 0.0139(7) 0.0171(7) -0.0061(6) 0.0004(6) -0.0003(6)
C20 0.0163(8) 0.0186(8) 0.0205(8) -0.0092(6) -0.0003(7) -0.0025(6)
C21 0.0157(8) 0.0152(7) 0.0239(8) -0.0058(6) 0.0004(7) -0.0041(6)
C22 0.0161(8) 0.0124(7) 0.0195(7) -0.0022(6) 0.0031(6) -0.0011(6)
C23 0.0122(7) 0.0116(7) 0.0159(7) -0.0037(5) -0.0004(6) 0.0024(5)
C24 0.0193(8) 0.0193(8) 0.0148(7) -0.0082(6) 0.0031(6) -0.0056(6)
C25 0.0273(10) 0.0330(10) 0.0173(8) -0.0031(7) -0.0025(7) -0.0028(8)
C26 0.0294(10) 0.0305(10) 0.0268(9) -0.0162(8) 0.0114(8) -0.0069(8)
C27 0.0191(8) 0.0135(7) 0.0151(7) -0.0029(6) -0.0012(6) -0.0004(6)
C28 0.0202(9) 0.0289(10) 0.0272(9) -0.0083(8) -0.0074(8) 0.0046(7)
C29 0.0256(10) 0.0249(9) 0.0151(7) -0.0034(6) 0.0018(7) 0.0017(7)
C30 0.0225(9) 0.0215(8) 0.0182(8) -0.0033(6) -0.0019(7) 0.0026(7)
C31 0.0430(12) 0.0213(9) 0.0156(8) -0.0032(7) 0.0001(8) -0.0016(8)
C32 0.0161(9) 0.0302(10) 0.0311(9) -0.0144(8) 0.0012(8) -0.0015(7)
C33 0.0155(9) 0.0300(10) 0.0289(9) -0.0060(8) -0.0050(8) -0.0016(7)
C34 0.0191(9) 0.0231(9) 0.0293(9) -0.0077(7) -0.0037(8) 0.0073(7)
C35 0.0223(10) 0.0233(10) 0.0583(14) -0.0150(10) -0.0079(10) 0.0069(8)

loop_
_atom_type_symbol
_atom_type_description
_atom_type_scat_dispersion_real
_atom_type_scat_dispersion_imag
_atom_type_scat_source
C C 0.0033 0.0016 'International Tables Vol C Tables 4.2.6.8 and 6.1.1.4'
H H 0.0000 0.0000 'International Tables Vol C Tables 4.2.6.8 and 6.1.1.4'
N N 0.0061 0.0033 'International Tables Vol C Tables 4.2.6.8 and 6.1.1.4'
Al Al 0.0645 0.0514 'International Tables Vol C Tables 4.2.6.8 and 6.1.1.4'
Bi Bi -4.1077 10.2566 'International Tables Vol C Tables 4.2.6.8 and 6.1.1.4'

loop_
_geom_angle_atom_site_label_1
_geom_angle_atom_site_label_2
_geom_angle_atom_site_label_3
_geom_angle
C34 Bi1 C32 93.29(8)
C34 Bi1 Al1 93.33(5)
C32 Bi1 Al1 92.72(5)
N2 Al1 N1 95.84(6)
N2 Al1 C30 111.62(7)
N1 Al1 C30 111.80(8)
N2 Al1 Bi1 112.39(4)
N1 Al1 Bi1 115.09(4)
C30 Al1 Bi1 109.56(6)
C1 N1 C6 120.31(14)
C1 N1 Al1 120.37(11)
C6 N1 Al1 119.13(11)
C3 N2 C18 120.26(13)
C3 N2 Al1 120.37(11)
C18 N2 Al1 119.36(10)
N1 C1 C2 123.20(15)
N1 C1 C4 120.41(15)
C2 C1 C4 116.38(15)
C3 C2 C1 127.41(15)
N2 C3 C2 123.05(15)
N2 C3 C5 120.68(15)
C2 C3 C5 116.27(15)
C11 C6 C7 121.11(14)
C11 C6 N1 120.84(14)
C7 C6 N1 117.98(14)
C8 C7 C6 118.12(15)
C8 C7 C12 120.27(15)
C6 C7 C12 121.60(14)
C9 C8 C7 121.43(16)
C10 C9 C8 119.84(16)
C9 C10 C11 121.14(16)
C10 C11 C6 118.29(15)
C10 C11 C15 117.76(15)
C6 C11 C15 123.94(15)
C14 C12 C7 113.05(15)
C14 C12 C13 109.70(16)
C7 C12 C13 111.60(16)
C11 C15 C16 111.73(16)
C11 C15 C17 111.82(17)
C16 C15 C17 108.39(17)
C19 C18 C23 120.93(15)
C19 C18 N2 120.84(14)
C23 C18 N2 118.16(14)
C20 C19 C18 118.27(15)
C20 C19 C24 118.66(15)
C18 C19 C24 123.05(15)
C21 C20 C19 121.62(17)
C20 C21 C22 119.43(16)
C21 C22 C23 121.29(15)
C22 C23 C18 118.39(15)
C22 C23 C27 119.42(14)
C18 C23 C27 122.08(15)
C19 C24 C25 112.26(15)
C19 C24 C26 110.90(15)
C25 C24 C26 109.08(16)
C23 C27 C29 113.21(15)
C23 C27 C28 110.21(14)
C29 C27 C28 109.78(15)
C31 C30 Al1 119.49(14)
C33 C32 Bi1 111.32(13)
C35 C34 Bi1 110.49(14)

loop_
_geom_bond_atom_site_label_1
_geom_bond_atom_site_label_2
_geom_bond_distance
Bi1 C34 2.2914(19)
Bi1 C32 2.292(2)
Bi1 Al1 2.7549(6)
Al1 N2 1.9250(14)
Al1 N1 1.9262(15)
Al1 C30 1.9716(18)
N1 C1 1.330(2)
N1 C6 1.452(2)
N2 C3 1.332(2)
N2 C18 1.452(2)
C1 C2 1.404(2)
C1 C4 1.510(2)
C2 C3 1.402(2)
C3 C5 1.514(2)
C6 C11 1.409(2)
C6 C7 1.413(2)
C7 C8 1.393(2)
C7 C12 1.525(2)
C8 C9 1.389(3)
C9 C10 1.382(2)
C10 C11 1.401(2)
C11 C15 1.518(2)
C12 C14 1.523(2)
C12 C13 1.530(3)
C15 C16 1.529(3)
C15 C17 1.536(3)
C18 C19 1.406(2)
C18 C23 1.414(2)
C19 C20 1.398(2)
C19 C24 1.521(2)
C20 C21 1.386(2)
C21 C22 1.390(3)
C22 C23 1.396(2)
C23 C27 1.516(2)
C24 C25 1.530(3)
C24 C26 1.536(3)
C27 C29 1.527(2)
C27 C28 1.533(3)
C30 C31 1.514(3)
C32 C33 1.518(3)
C34 C35 1.513(3)
